data_7062215
loop_
_publ_author_name
'Zuba\,s, Andreea'
'Ghinet, Alina'
'Shova, Sergiu'
'B\^icu, Elena'

_publ_section_title
;
 1,3-Dipolar cycloaddition of cycloimmonium salts and
 4-(trimethylsilyl)-3-butyn-2-one to access new functionalized indolizines
 with potential cytostatic activity
;
_journal_issue 8
_journal_name_full 'New Journal of Chemistry'
_journal_page_first 3758
_journal_page_last 3772
_journal_paper_doi 10.1039/D2NJ05257A
_journal_volume 47
_journal_year 2023
_chemical_formula_moiety 'C21 H19 Br N2 O2 Si'
_chemical_formula_sum 'C21 H19 Br N2 O2 Si'
_chemical_formula_weight 439.38
_space_group_crystal_system monoclinic
_space_group_IT_number 14
_space_group_name_Hall '-P 2yn'
_space_group_name_H-M_alt 'P 1 21/n 1'
_atom_sites_solution_hydrogens geom
_atom_sites_solution_primary dual
_audit_creation_date 2022-10-14
_audit_creation_method
;
Olex2 1.3
(compiled 2020.11.12 svn.r5f609507 for OlexSys, GUI svn.r6408)
;
_audit_update_record
;
2022-10-14 deposited with the CCDC.	2023-01-09 downloaded from the CCDC.
;
_cell_angle_alpha 90
_cell_angle_beta 94.699(5)
_cell_angle_gamma 90
_cell_formula_units_Z 12
_cell_length_a 9.5866(6)
_cell_length_b 20.1420(7)
_cell_length_c 31.2607(17)
_cell_measurement_reflns_used 3700
_cell_measurement_temperature 160.2(5)
_cell_measurement_theta_max 21.3820
_cell_measurement_theta_min 2.0210
_cell_volume 6015.9(5)
_computing_cell_refinement 'CrysAlisPro 1.171.41.104a (Rigaku OD, 2021)'
_computing_data_collection 'CrysAlisPro 1.171.41.104a (Rigaku OD, 2021)'
_computing_data_reduction 'CrysAlisPro 1.171.41.104a (Rigaku OD, 2021)'
_computing_molecular_graphics 'Olex2 1.3 (Dolomanov et al., 2009)'
_computing_publication_material 'Olex2 1.3 (Dolomanov et al., 2009)'
_computing_structure_refinement 'SHELXL 2018/3 (Sheldrick, 2015)'
_computing_structure_solution 'SHELXT  (Sheldrick, 2015)'
_diffrn_ambient_environment N~2~
_diffrn_ambient_temperature 160.2(5)
_diffrn_detector 'CCD plate'
_diffrn_detector_area_resol_mean 16.1593
_diffrn_detector_type Eos
_diffrn_measured_fraction_theta_full 0.998
_diffrn_measured_fraction_theta_max 0.998
_diffrn_measurement_details
;
List of Runs (angles in degrees, time in seconds):

  # Type    Start    End  Width  t~exp~   \w     \q     \k     \f   Frames
#--------------------------------------------------------------------------
  1  \w    -18.00   7.00   1.00   30.00    --  -15.29  21.00-140.00   25
  2  \w    -46.00  46.00   1.00   30.00    --   17.79 -21.00  52.00   92
  3  \w     29.00  73.00   1.00   30.00    --   17.79  21.00-140.00   44
  4  \w    -86.00 -40.00   1.00   30.00    --  -15.29-178.00-150.00   46
  5  \w      1.00  58.00   1.00   30.00    --   17.79  57.00 -90.00   57
  6  \w      3.00  28.00   1.00   30.00    --   17.79  77.00 -90.00   25
;
_diffrn_measurement_device 'four-circle diffractometer'
_diffrn_measurement_device_type 'Xcalibur, Eos'
_diffrn_measurement_method '\w scans'
_diffrn_orient_matrix_type 'CrysAlisPro convention (1999,Acta A55,543-557)'
_diffrn_orient_matrix_UB_11 -0.0354273000
_diffrn_orient_matrix_UB_12 0.0067904000
_diffrn_orient_matrix_UB_13 0.0185674000
_diffrn_orient_matrix_UB_21 0.0623931000
_diffrn_orient_matrix_UB_22 -0.0065431000
_diffrn_orient_matrix_UB_23 0.0131220000
_diffrn_orient_matrix_UB_31 0.0190630000
_diffrn_orient_matrix_UB_32 0.0339269000
_diffrn_orient_matrix_UB_33 -0.0011948000
_diffrn_radiation_monochromator graphite
_diffrn_radiation_probe x-ray
_diffrn_radiation_type 'Mo K\a'
_diffrn_radiation_wavelength 0.71073
_diffrn_reflns_av_R_equivalents 0.1261
_diffrn_reflns_av_unetI/netI 0.1827
_diffrn_reflns_Laue_measured_fraction_full 0.998
_diffrn_reflns_Laue_measured_fraction_max 0.998
_diffrn_reflns_limit_h_max 11
_diffrn_reflns_limit_h_min -10
_diffrn_reflns_limit_k_max 22
_diffrn_reflns_limit_k_min -23
_diffrn_reflns_limit_l_max 37
_diffrn_reflns_limit_l_min -29
_diffrn_reflns_number 32300
_diffrn_reflns_point_group_measured_fraction_full 0.998
_diffrn_reflns_point_group_measured_fraction_max 0.998
_diffrn_reflns_theta_full 25.027
_diffrn_reflns_theta_max 25.027
_diffrn_reflns_theta_min 2.022
_diffrn_source 'fine-focus sealed X-ray tube'
_diffrn_source_type 'Enhance (Mo) X-ray Source'
_exptl_absorpt_coefficient_mu 2.128
_exptl_absorpt_correction_T_max 1.00000
_exptl_absorpt_correction_T_min 0.05806
_exptl_absorpt_correction_type multi-scan
_exptl_absorpt_process_details
;
CrysAlisPro 1.171.41.104a (Rigaku Oxford Diffraction, 2021)
Empirical absorption correction using spherical harmonics,
implemented in SCALE3 ABSPACK scaling algorithm.
;
_exptl_crystal_colour 'clear light yellow'
_exptl_crystal_colour_lustre clear
_exptl_crystal_colour_modifier light
_exptl_crystal_colour_primary yellow
_exptl_crystal_density_diffrn 1.455
_exptl_crystal_description plate
_exptl_crystal_F_000 2688
_exptl_crystal_size_max 0.2
_exptl_crystal_size_mid 0.1
_exptl_crystal_size_min 0.05
_refine_diff_density_max 0.966
_refine_diff_density_min -0.908
_refine_diff_density_rms 0.113
_refine_ls_extinction_method none
_refine_ls_goodness_of_fit_ref 1.002
_refine_ls_hydrogen_treatment constr
_refine_ls_matrix_type full
_refine_ls_number_parameters 742
_refine_ls_number_reflns 10608
_refine_ls_number_restraints 12
_refine_ls_restrained_S_all 1.002
_refine_ls_R_factor_all 0.1662
_refine_ls_R_factor_gt 0.0808
_refine_ls_shift/su_max 0.001
_refine_ls_shift/su_mean 0.000
_refine_ls_structure_factor_coef Fsqd
_refine_ls_weighting_details 'w=1/[\s^2^(Fo^2^)+(0.0520P)^2^] where P=(Fo^2^+2Fc^2^)/3'
_refine_ls_weighting_scheme calc
_refine_ls_wR_factor_gt 0.1440
_refine_ls_wR_factor_ref 0.1794
_reflns_Friedel_coverage 0.000
_reflns_number_gt 5592
_reflns_number_total 10608
_reflns_threshold_expression 'I > 2\s(I)'
_cod_data_source_file d2nj05257a2.cif
_cod_data_source_block shi_4973_elba_auto
_cod_depositor_comments 'Adding full bibliography for 7062215--7062217.cif.'
_cod_database_code 7062215
_shelx_shelxl_version_number 2018/3
_chemical_oxdiff_formula C20H20N3O2
_chemical_oxdiff_usercomment 'AZD_35 Fr13'
_shelx_space_group_comment
;
The symmetry employed for this shelxl refinement is uniquely defined
by the following loop, which should always be used as a source of
symmetry information in preference to the above space-group names.
They are only intended as comments.
;
_shelx_estimated_absorpt_t_max 0.901
_shelx_estimated_absorpt_t_min 0.676
_reflns_odcompleteness_completeness 99.80
_reflns_odcompleteness_iscentric 1
_reflns_odcompleteness_theta 26.32
_olex2_refinement_description
;
1. Fixed Uiso
 At 1.2 times of:
  All C(H) groups
 At 1.5 times of:
  All C(H,H,H) groups
2. Uiso/Uaniso restraints and constraints
Uanis(C7C) \\sim Ueq: with sigma of 0.001 and sigma for terminal atoms of 0.02
Uanis(N1C) \\sim Ueq: with sigma of 0.01 and sigma for terminal atoms of 0.02
3.a Aromatic/amide H refined with riding coordinates:
 C2A(H2A), C3A(H3A), C5A(H5A), C6A(H6A), C17A(H17A), C19A(H19A), C20A(H20A),
 C2B(H2B), C3B(H3B), C5B(H5B), C6B(H6B), C17B(H17B), C19B(H19B), C20B(H20B),
 C2C(H2C), C3C(H3C), C5C(H5C), C6C(H6C), C17C(H17C), C19C(H19C), C20C(H20C)
3.b Idealised Me refined as rotating group:
 C10A(H10A,H10B,H10C), C11A(H11A,H11B,H11C), C12A(H12A,H12B,H12C), C16A(H16A,
 H16B,H16C), C10B(H10D,H10E,H10F), C11B(H11D,H11E,H11F), C12B(H12D,H12E,H12F),
 C16B(H16D,H16E,H16F), C10C(H10G,H10H,H10I), C11C(H11G,H11H,H11I), C12C(H12G,
 H12H,H12I), C16C(H16G,H16H,H16I)
;
_olex2_submission_special_instructions 'No special instructions were received'
_oxdiff_exptl_absorpt_empirical_details
;
Empirical correction (ABSPACK) includes:
- Absorption correction using spherical harmonics
- Frame scaling
;
_oxdiff_exptl_absorpt_empirical_full_max 10.516
_oxdiff_exptl_absorpt_empirical_full_min 0.718

loop_
_space_group_symop_operation_xyz
'x, y, z'
'-x+1/2, y+1/2, -z+1/2'
'-x, -y, -z'
'x-1/2, -y-1/2, z-1/2'

loop_
_atom_site_label
_atom_site_type_symbol
_atom_site_fract_x
_atom_site_fract_y
_atom_site_fract_z
_atom_site_U_iso_or_equiv
_atom_site_adp_type
_atom_site_occupancy
_atom_site_site_symmetry_order
_atom_site_calc_flag
_atom_site_refinement_flags_posn
_atom_site_refinement_flags_adp
_atom_site_refinement_flags_occupancy
_atom_site_disorder_assembly
_atom_site_disorder_group
Br1A Br -0.28611(9) 1.00427(3) 0.49130(3) 0.0406(3) Uani 1 1 d . . . . .
Si1A Si 0.4879(2) 0.80890(9) 0.42184(7) 0.0220(5) Uani 1 1 d . . . . .
O1A O 0.1729(6) 0.8585(2) 0.36192(17) 0.0388(15) Uani 1 1 d . . . . .
O2A O 0.5481(5) 0.6633(2) 0.43874(19) 0.0419(16) Uani 1 1 d . . . . .
N1A N 0.0980(6) 0.7310(2) 0.43069(19) 0.0238(15) Uani 1 1 d . . . . .
N2A N -0.1789(7) 0.5339(3) 0.5002(3) 0.054(2) Uani 1 1 d . . . . .
C1A C 0.0374(8) 0.8836(3) 0.4203(2) 0.0236(18) Uani 1 1 d . . . . .
C2A C -0.0487(8) 0.9294(3) 0.3981(2) 0.031(2) Uani 1 1 d . . . . .
H2A H -0.041822 0.935296 0.368150 0.038 Uiso 1 1 calc R U . . .
C3A C -0.1444(8) 0.9666(3) 0.4186(2) 0.030(2) Uani 1 1 d . . . . .
H3A H -0.203109 0.997994 0.403303 0.036 Uiso 1 1 calc R U . . .
C4A C -0.1520(8) 0.9566(3) 0.4623(3) 0.0267(19) Uani 1 1 d . . . . .
C5A C -0.0628(8) 0.9132(3) 0.4856(3) 0.030(2) Uani 1 1 d . . . . .
H5A H -0.066198 0.908825 0.515754 0.036 Uiso 1 1 calc R U . . .
C6A C 0.0312(8) 0.8763(3) 0.4640(3) 0.029(2) Uani 1 1 d . . . . .
H6A H 0.091832 0.845789 0.479429 0.035 Uiso 1 1 calc R U . . .
C7A C 0.1352(8) 0.8420(3) 0.3965(3) 0.0276(19) Uani 1 1 d . . . . .
C8A C 0.1878(8) 0.7783(3) 0.4170(2) 0.0222(18) Uani 1 1 d . . . . .
C9A C 0.3252(7) 0.7567(3) 0.4254(2) 0.0208(17) Uani 1 1 d . . . . .
C10A C 0.4405(8) 0.8986(3) 0.4173(2) 0.032(2) Uani 1 1 d . . . . .
H10A H 0.392898 0.907229 0.388930 0.048 Uiso 1 1 calc R U . . .
H10B H 0.525562 0.925602 0.421186 0.048 Uiso 1 1 calc R U . . .
H10C H 0.378003 0.909988 0.439515 0.048 Uiso 1 1 calc R U . . .
C11A C 0.5835(8) 0.7878(3) 0.3747(2) 0.033(2) Uani 1 1 d . . . . .
H11A H 0.622541 0.742944 0.378178 0.050 Uiso 1 1 calc R U . . .
H11B H 0.659641 0.819681 0.372217 0.050 Uiso 1 1 calc R U . . .
H11C H 0.519167 0.789506 0.348702 0.050 Uiso 1 1 calc R U . . .
C12A C 0.6013(8) 0.8031(3) 0.4728(2) 0.038(2) Uani 1 1 d . . . . .
H12A H 0.552450 0.822391 0.496174 0.057 Uiso 1 1 calc R U . . .
H12B H 0.688461 0.827564 0.469900 0.057 Uiso 1 1 calc R U . . .
H12C H 0.622855 0.756450 0.479167 0.057 Uiso 1 1 calc R U . . .
C13A C 0.3164(8) 0.6926(3) 0.4449(2) 0.0229(18) Uani 1 1 d . . . . .
C14A C 0.1774(8) 0.6776(3) 0.4493(2) 0.0244(18) Uani 1 1 d . . . . .
C15A C 0.4394(8) 0.6500(3) 0.4545(2) 0.0243(18) Uani 1 1 d . . . . .
C16A C 0.4313(8) 0.5897(3) 0.4826(2) 0.033(2) Uani 1 1 d . . . . .
H16A H 0.376912 0.554998 0.466908 0.050 Uiso 1 1 calc R U . . .
H16B H 0.385728 0.601618 0.508496 0.050 Uiso 1 1 calc R U . . .
H16C H 0.525985 0.573328 0.490787 0.050 Uiso 1 1 calc R U . . .
C17A C 0.1033(8) 0.6242(3) 0.4664(2) 0.0275(19) Uani 1 1 d . . . . .
H17A H 0.152346 0.587289 0.479180 0.033 Uiso 1 1 calc R U . . .
C18A C -0.0421(8) 0.6264(3) 0.4641(3) 0.029(2) Uani 1 1 d . . . . .
C19A C -0.1176(8) 0.6786(3) 0.4425(2) 0.031(2) Uani 1 1 d . . . . .
H19A H -0.217048 0.677742 0.439618 0.037 Uiso 1 1 calc R U . . .
C20A C -0.0490(8) 0.7287(3) 0.4263(3) 0.030(2) Uani 1 1 d . . . . .
H20A H -0.099914 0.763460 0.411653 0.036 Uiso 1 1 calc R U . . .
C21A C -0.1182(8) 0.5750(3) 0.4841(3) 0.036(2) Uani 1 1 d . . . . .
Br1B Br 0.83626(11) 0.94012(4) 0.68833(3) 0.0541(3) Uani 1 1 d . . . . .
Si1B Si 0.0365(2) 0.76723(9) 0.59316(7) 0.0242(5) Uani 1 1 d . . . . .
O1B O 0.3306(6) 0.8302(2) 0.53636(17) 0.0359(14) Uani 1 1 d . . . . .
O2B O -0.0305(5) 0.6251(2) 0.59482(19) 0.0439(16) Uani 1 1 d . . . . .
N1B N 0.4236(6) 0.6837(2) 0.58524(18) 0.0199(14) Uani 1 1 d . . . . .
N2B N 0.7192(7) 0.4642(3) 0.6206(2) 0.0423(19) Uani 1 1 d . . . . .
C1B C 0.4894(8) 0.8366(3) 0.5986(2) 0.0237(18) Uani 1 1 d . . . . .
C2B C 0.5640(8) 0.8903(3) 0.5841(3) 0.032(2) Uani 1 1 d . . . . .
H2B H 0.544824 0.905661 0.555468 0.039 Uiso 1 1 calc R U . . .
C3B C 0.6656(8) 0.9215(3) 0.6108(3) 0.033(2) Uani 1 1 d . . . . .
H3B H 0.715755 0.958185 0.600616 0.040 Uiso 1 1 calc R U . . .
C4B C 0.6935(8) 0.8995(3) 0.6517(3) 0.032(2) Uani 1 1 d . . . . .
C5B C 0.6219(9) 0.8459(3) 0.6673(3) 0.037(2) Uani 1 1 d . . . . .
H5B H 0.641809 0.830625 0.695876 0.045 Uiso 1 1 calc R U . . .
C6B C 0.5208(9) 0.8155(4) 0.6399(3) 0.036(2) Uani 1 1 d . . . . .
H6B H 0.471414 0.778596 0.650136 0.043 Uiso 1 1 calc R U . . .
C7B C 0.3819(7) 0.8040(3) 0.5695(2) 0.0204(17) Uani 1 1 d . . . . .
C8B C 0.3292(8) 0.7360(3) 0.5806(2) 0.0217(18) Uani 1 1 d . . . . .
C9B C 0.1960(7) 0.7142(3) 0.5861(2) 0.0212(17) Uani 1 1 d . . . . .
C10B C 0.0931(8) 0.8564(3) 0.5963(3) 0.036(2) Uani 1 1 d . . . . .
H10D H 0.168891 0.861583 0.619049 0.054 Uiso 1 1 calc R U . . .
H10E H 0.013678 0.884327 0.602676 0.054 Uiso 1 1 calc R U . . .
H10F H 0.126291 0.869934 0.568762 0.054 Uiso 1 1 calc R U . . .
C11B C -0.0979(8) 0.7594(3) 0.5477(2) 0.033(2) Uani 1 1 d . . . . .
H11D H -0.056198 0.769655 0.520900 0.050 Uiso 1 1 calc R U . . .
H11E H -0.174404 0.790569 0.551604 0.050 Uiso 1 1 calc R U . . .
H11F H -0.134409 0.713989 0.546556 0.050 Uiso 1 1 calc R U . . .
C12B C -0.0337(8) 0.7495(4) 0.6458(2) 0.036(2) Uani 1 1 d . . . . .
H12D H -0.075493 0.705049 0.645175 0.053 Uiso 1 1 calc R U . . .
H12E H -0.105035 0.782511 0.651370 0.053 Uiso 1 1 calc R U . . .
H12F H 0.042650 0.751508 0.668657 0.053 Uiso 1 1 calc R U . . .
C13B C 0.2082(8) 0.6436(3) 0.5941(2) 0.0210(17) Uani 1 1 d . . . . .
C14B C 0.3492(7) 0.6261(3) 0.5943(2) 0.0172(16) Uani 1 1 d . . . . .
C15B C 0.0867(8) 0.6010(3) 0.5996(2) 0.0191(17) Uani 1 1 d . . . . .
C16B C 0.1035(8) 0.5283(3) 0.6081(3) 0.036(2) Uani 1 1 d . . . . .
H16D H 0.155077 0.521614 0.636183 0.053 Uiso 1 1 calc R U . . .
H16E H 0.155335 0.508008 0.585753 0.053 Uiso 1 1 calc R U . . .
H16F H 0.010982 0.507537 0.608090 0.053 Uiso 1 1 calc R U . . .
C17B C 0.4284(7) 0.5681(3) 0.6026(2) 0.0208(17) Uani 1 1 d . . . . .
H17B H 0.382846 0.528048 0.609375 0.025 Uiso 1 1 calc R U . . .
C18B C 0.5679(8) 0.5688(3) 0.6009(2) 0.0236(18) Uani 1 1 d . . . . .
C19B C 0.6402(8) 0.6270(3) 0.5886(2) 0.0260(18) Uani 1 1 d . . . . .
H19B H 0.738132 0.626050 0.585770 0.031 Uiso 1 1 calc R U . . .
C20B C 0.5657(8) 0.6832(3) 0.5810(2) 0.0279(19) Uani 1 1 d . . . . .
H20B H 0.611124 0.722491 0.572654 0.033 Uiso 1 1 calc R U . . .
C21B C 0.6540(8) 0.5108(3) 0.6130(3) 0.031(2) Uani 1 1 d . . . . .
Br1C Br 1.22928(10) 0.44871(4) 0.80172(3) 0.0493(3) Uani 1 1 d . . . . .
Si1C Si 0.4389(2) 0.66293(9) 0.75070(7) 0.0253(5) Uani 1 1 d . . . . .
O1C O 0.7208(6) 0.6284(2) 0.68687(16) 0.0351(14) Uani 1 1 d . . . . .
O2C O 0.3867(6) 0.8078(3) 0.77908(19) 0.0466(16) Uani 1 1 d . . . . .
N1C N 0.8313(6) 0.7440(2) 0.76312(18) 0.0185(14) Uani 1 1 d . U . . .
N2C N 1.1450(8) 0.9407(3) 0.8320(2) 0.053(2) Uani 1 1 d . . . . .
C1C C 0.8896(8) 0.5943(3) 0.7416(2) 0.0276(19) Uani 1 1 d . . . . .
C2C C 0.9118(8) 0.5881(3) 0.7860(3) 0.033(2) Uani 1 1 d . . . . .
H2C H 0.858661 0.614060 0.804202 0.040 Uiso 1 1 calc R U . . .
C3C C 1.0114(9) 0.5442(3) 0.8037(3) 0.035(2) Uani 1 1 d . . . . .
H3C H 1.026474 0.539545 0.833941 0.042 Uiso 1 1 calc R U . . .
C4C C 1.0890(8) 0.5069(3) 0.7770(3) 0.032(2) Uani 1 1 d . . . . .
C5C C 1.0705(9) 0.5132(4) 0.7334(3) 0.037(2) Uani 1 1 d . . . . .
H5C H 1.126808 0.488577 0.715440 0.045 Uiso 1 1 calc R U . . .
C6C C 0.9678(9) 0.5563(3) 0.7157(3) 0.036(2) Uani 1 1 d . . . . .
H6C H 0.951423 0.559593 0.685400 0.043 Uiso 1 1 calc R U . . .
C7C C 0.7789(8) 0.6390(3) 0.7226(2) 0.0209(17) Uani 1 1 d . U . . .
C8C C 0.7348(8) 0.6968(3) 0.7474(2) 0.0215(17) Uani 1 1 d . . . . .
C9C C 0.6022(8) 0.7155(3) 0.7577(2) 0.0202(17) Uani 1 1 d . . . . .
C10C C 0.3448(8) 0.6637(4) 0.8000(2) 0.039(2) Uani 1 1 d . . . . .
H10G H 0.412609 0.666041 0.825152 0.058 Uiso 1 1 calc R U . . .
H10H H 0.289123 0.623093 0.801301 0.058 Uiso 1 1 calc R U . . .
H10I H 0.282873 0.702453 0.799576 0.058 Uiso 1 1 calc R U . . .
C11C C 0.4893(9) 0.5745(3) 0.7419(3) 0.049(3) Uani 1 1 d . . . . .
H11G H 0.520711 0.569672 0.712995 0.074 Uiso 1 1 calc R U . . .
H11H H 0.408239 0.545735 0.744828 0.074 Uiso 1 1 calc R U . . .
H11I H 0.565285 0.561900 0.763208 0.074 Uiso 1 1 calc R U . . .
C12C C 0.3213(8) 0.6899(4) 0.7046(2) 0.039(2) Uani 1 1 d . . . . .
H12G H 0.301870 0.737426 0.707171 0.058 Uiso 1 1 calc R U . . .
H12H H 0.233391 0.664948 0.704094 0.058 Uiso 1 1 calc R U . . .
H12I H 0.365863 0.681660 0.678003 0.058 Uiso 1 1 calc R U . . .
C13C C 0.6210(8) 0.7759(3) 0.7818(2) 0.0222(18) Uani 1 1 d . . . . .
C14C C 0.7628(8) 0.7932(3) 0.7853(2) 0.0230(18) Uani 1 1 d . . . . .
C15C C 0.5044(8) 0.8153(3) 0.7965(2) 0.0255(18) Uani 1 1 d . . . . .
C16C C 0.5316(8) 0.8654(3) 0.8317(3) 0.039(2) Uani 1 1 d . . . . .
H16G H 0.576376 0.904731 0.820457 0.058 Uiso 1 1 calc R U . . .
H16H H 0.593307 0.845984 0.854958 0.058 Uiso 1 1 calc R U . . .
H16I H 0.442716 0.878254 0.842806 0.058 Uiso 1 1 calc R U . . .
C17C C 0.8462(8) 0.8460(3) 0.8035(2) 0.0265(19) Uani 1 1 d . . . . .
H17C H 0.804638 0.879770 0.819458 0.032 Uiso 1 1 calc R U . . .
C18C C 0.9853(8) 0.8483(3) 0.7981(2) 0.0275(19) Uani 1 1 d . . . . .
C19C C 1.0511(8) 0.7989(3) 0.7735(2) 0.0271(19) Uani 1 1 d . . . . .
H19C H 1.147546 0.801968 0.768774 0.032 Uiso 1 1 calc R U . . .
C20C C 0.9727(8) 0.7483(3) 0.7574(2) 0.029(2) Uani 1 1 d . . . . .
H20C H 1.015074 0.714648 0.741569 0.035 Uiso 1 1 calc R U . . .
C21C C 1.0725(8) 0.9010(4) 0.8168(3) 0.035(2) Uani 1 1 d . . . . .

loop_
_atom_site_aniso_label
_atom_site_aniso_U_11
_atom_site_aniso_U_22
_atom_site_aniso_U_33
_atom_site_aniso_U_23
_atom_site_aniso_U_13
_atom_site_aniso_U_12
Br1A 0.0297(6) 0.0319(4) 0.0611(6) -0.0128(4) 0.0094(5) 0.0060(4)
Si1A 0.0129(12) 0.0265(10) 0.0278(13) -0.0017(9) 0.0079(10) -0.0045(9)
O1A 0.035(4) 0.045(3) 0.038(4) 0.012(3) 0.012(3) 0.002(3)
O2A 0.015(3) 0.038(3) 0.076(5) 0.015(3) 0.023(3) 0.000(2)
N1A 0.013(4) 0.022(3) 0.037(4) -0.003(3) 0.007(3) -0.004(3)
N2A 0.021(5) 0.041(4) 0.103(7) 0.009(4) 0.015(5) -0.003(3)
C1A 0.020(5) 0.027(4) 0.025(5) -0.006(3) 0.006(4) 0.000(3)
C2A 0.038(6) 0.029(4) 0.028(5) -0.004(4) 0.010(4) -0.002(4)
C3A 0.039(6) 0.021(4) 0.030(5) 0.001(4) -0.002(4) 0.004(4)
C4A 0.013(5) 0.011(3) 0.056(6) -0.009(4) 0.004(4) 0.002(3)
C5A 0.033(6) 0.023(4) 0.034(5) -0.002(4) 0.007(4) -0.010(4)
C6A 0.024(5) 0.015(4) 0.048(6) -0.001(4) 0.005(4) -0.002(3)
C7A 0.013(5) 0.037(4) 0.033(5) -0.001(4) 0.005(4) -0.005(3)
C8A 0.022(5) 0.017(3) 0.027(5) -0.002(3) 0.000(4) 0.001(3)
C9A 0.008(4) 0.025(4) 0.029(5) -0.004(3) 0.004(3) -0.002(3)
C10A 0.032(5) 0.035(4) 0.032(5) -0.008(4) 0.021(4) -0.006(4)
C11A 0.030(5) 0.029(4) 0.042(5) -0.004(4) 0.015(4) 0.001(4)
C12A 0.032(6) 0.042(4) 0.042(6) -0.009(4) 0.015(4) -0.010(4)
C13A 0.014(5) 0.022(4) 0.034(5) 0.000(3) 0.005(4) -0.005(3)
C14A 0.015(5) 0.024(4) 0.035(5) -0.001(3) 0.007(4) -0.001(3)
C15A 0.009(4) 0.029(4) 0.035(5) -0.002(4) 0.001(4) -0.012(3)
C16A 0.023(5) 0.038(4) 0.038(5) 0.010(4) 0.002(4) 0.001(4)
C17A 0.017(5) 0.024(4) 0.043(5) -0.001(4) 0.011(4) -0.002(3)
C18A 0.021(5) 0.022(4) 0.046(5) -0.009(4) 0.013(4) -0.009(3)
C19A 0.013(5) 0.025(4) 0.056(6) -0.006(4) 0.009(4) 0.001(3)
C20A 0.016(5) 0.031(4) 0.044(6) -0.001(4) 0.013(4) 0.002(4)
C21A 0.018(5) 0.027(4) 0.063(6) -0.004(4) 0.015(4) -0.004(4)
Br1B 0.0446(7) 0.0466(5) 0.0687(7) -0.0154(5) -0.0097(5) -0.0100(5)
Si1B 0.0155(13) 0.0252(10) 0.0327(14) 0.0027(9) 0.0060(10) 0.0046(9)
O1B 0.027(4) 0.033(3) 0.047(4) 0.007(3) -0.003(3) 0.001(2)
O2B 0.008(3) 0.037(3) 0.088(5) 0.017(3) 0.009(3) 0.003(2)
N1B 0.014(4) 0.021(3) 0.026(4) -0.001(3) 0.010(3) -0.002(3)
N2B 0.028(5) 0.041(4) 0.058(5) 0.006(4) 0.007(4) 0.006(3)
C1B 0.021(5) 0.024(4) 0.027(5) -0.004(3) 0.004(4) 0.005(3)
C2B 0.026(5) 0.034(4) 0.036(5) 0.005(4) -0.005(4) 0.000(4)
C3B 0.023(5) 0.031(4) 0.046(6) -0.001(4) 0.009(4) -0.004(4)
C4B 0.019(5) 0.035(4) 0.042(6) -0.015(4) -0.001(4) -0.001(4)
C5B 0.041(6) 0.031(4) 0.039(5) 0.010(4) 0.001(5) -0.001(4)
C6B 0.036(6) 0.037(4) 0.037(6) 0.005(4) 0.011(5) -0.012(4)
C7B 0.010(4) 0.022(4) 0.030(5) 0.003(3) 0.012(4) 0.003(3)
C8B 0.023(5) 0.020(4) 0.023(5) 0.001(3) 0.000(4) 0.007(3)
C9B 0.011(4) 0.025(4) 0.028(5) -0.002(3) 0.004(4) -0.008(3)
C10B 0.026(5) 0.035(4) 0.046(6) -0.007(4) 0.006(4) 0.002(4)
C11B 0.034(6) 0.029(4) 0.035(5) 0.004(4) 0.003(4) 0.000(4)
C12B 0.027(5) 0.047(5) 0.035(5) 0.011(4) 0.011(4) 0.010(4)
C13B 0.014(5) 0.018(4) 0.031(5) 0.003(3) 0.003(4) 0.003(3)
C14B 0.013(4) 0.016(3) 0.023(4) -0.001(3) 0.004(3) -0.003(3)
C15B 0.022(5) 0.021(4) 0.015(4) 0.003(3) 0.004(3) 0.000(3)
C16B 0.024(5) 0.031(4) 0.053(6) 0.000(4) 0.010(4) -0.005(4)
C17B 0.007(4) 0.024(4) 0.031(5) -0.005(3) 0.000(3) 0.000(3)
C18B 0.019(5) 0.028(4) 0.025(5) -0.001(3) 0.008(4) 0.001(3)
C19B 0.006(4) 0.035(4) 0.036(5) 0.004(4) -0.004(4) 0.002(3)
C20B 0.010(4) 0.035(4) 0.040(5) 0.002(4) 0.008(4) -0.007(3)
C21B 0.006(4) 0.031(4) 0.055(6) -0.001(4) 0.008(4) -0.003(3)
Br1C 0.0408(6) 0.0422(5) 0.0649(7) 0.0082(4) 0.0044(5) 0.0135(4)
Si1C 0.0143(13) 0.0300(11) 0.0321(14) 0.0003(10) 0.0053(10) -0.0053(9)
O1C 0.029(4) 0.046(3) 0.031(3) -0.008(3) 0.006(3) 0.001(3)
O2C 0.018(4) 0.061(3) 0.060(4) -0.021(3) 0.000(3) 0.007(3)
N1C 0.009(3) 0.021(3) 0.027(4) -0.002(3) 0.009(3) 0.005(2)
N2C 0.033(5) 0.059(5) 0.067(6) -0.035(4) 0.009(4) -0.004(4)
C1C 0.022(5) 0.034(4) 0.026(5) 0.003(4) 0.002(4) -0.005(4)
C2C 0.021(5) 0.035(4) 0.046(6) -0.001(4) 0.005(4) -0.005(4)
C3C 0.039(6) 0.028(4) 0.038(5) -0.005(4) 0.008(4) -0.010(4)
C4C 0.020(5) 0.032(4) 0.045(6) 0.005(4) 0.010(4) 0.003(4)
C5C 0.030(6) 0.039(5) 0.043(6) -0.011(4) 0.007(4) 0.009(4)
C6C 0.036(6) 0.037(5) 0.036(5) -0.005(4) 0.005(4) -0.008(4)
C7C 0.0201(19) 0.0214(18) 0.0213(19) -0.0002(10) 0.0023(10) -0.0007(10)
C8C 0.018(5) 0.025(4) 0.022(4) 0.001(3) 0.005(4) -0.004(3)
C9C 0.021(5) 0.019(4) 0.021(4) -0.002(3) 0.003(4) -0.002(3)
C10C 0.028(6) 0.046(5) 0.042(6) 0.003(4) 0.003(4) -0.015(4)
C11C 0.034(6) 0.042(5) 0.074(7) 0.002(5) 0.014(5) -0.008(4)
C12C 0.023(5) 0.056(5) 0.037(5) -0.004(4) 0.006(4) -0.014(4)
C13C 0.016(5) 0.026(4) 0.025(5) 0.006(3) -0.002(4) -0.005(3)
C14C 0.013(4) 0.025(4) 0.031(5) -0.004(3) 0.005(4) -0.007(3)
C15C 0.019(5) 0.029(4) 0.028(5) 0.000(4) -0.001(4) -0.005(3)
C16C 0.028(6) 0.035(4) 0.055(6) -0.007(4) 0.011(5) 0.005(4)
C17C 0.020(5) 0.024(4) 0.036(5) 0.000(3) 0.004(4) 0.006(3)
C18C 0.016(5) 0.031(4) 0.037(5) 0.001(4) 0.006(4) -0.008(3)
C19C 0.014(5) 0.030(4) 0.039(5) 0.007(4) 0.012(4) -0.007(3)
C20C 0.021(5) 0.034(4) 0.033(5) -0.003(4) 0.006(4) 0.003(4)
C21C 0.005(5) 0.046(5) 0.055(6) -0.011(4) 0.001(4) 0.005(4)

loop_
_atom_type_symbol
_atom_type_description
_atom_type_scat_dispersion_real
_atom_type_scat_dispersion_imag
_atom_type_scat_source
C C 0.0033 0.0016 'International Tables Vol C Tables 4.2.6.8 and 6.1.1.4'
H H 0.0000 0.0000 'International Tables Vol C Tables 4.2.6.8 and 6.1.1.4'
Br Br -0.2901 2.4595 'International Tables Vol C Tables 4.2.6.8 and 6.1.1.4'
N N 0.0061 0.0033 'International Tables Vol C Tables 4.2.6.8 and 6.1.1.4'
O O 0.0106 0.0060 'International Tables Vol C Tables 4.2.6.8 and 6.1.1.4'
Si Si 0.0817 0.0704 'International Tables Vol C Tables 4.2.6.8 and 6.1.1.4'

loop_
_geom_angle_atom_site_label_1
_geom_angle_atom_site_label_2
_geom_angle_atom_site_label_3
_geom_angle
_geom_angle_site_symmetry_1
_geom_angle_site_symmetry_3
_geom_angle_publ_flag
C10A Si1A C9A 110.2(3) . . ?
C11A Si1A C9A 112.6(3) . . ?
C11A Si1A C10A 107.3(3) . . ?
C11A Si1A C12A 112.1(4) . . ?
C12A Si1A C9A 110.0(3) . . ?
C12A Si1A C10A 104.3(3) . . ?
C8A N1A C14A 109.0(6) . . ?
C8A N1A C20A 129.8(6) . . ?
C20A N1A C14A 121.1(6) . . ?
C2A C1A C7A 119.6(7) . . ?
C6A C1A C2A 119.7(7) . . ?
C6A C1A C7A 120.7(7) . . ?
C1A C2A H2A 119.4 . . ?
C3A C2A C1A 121.2(7) . . ?
C3A C2A H2A 119.4 . . ?
C2A C3A H3A 121.0 . . ?
C2A C3A C4A 118.0(7) . . ?
C4A C3A H3A 121.0 . . ?
C3A C4A Br1A 119.4(6) . . ?
C3A C4A C5A 121.9(7) . . ?
C5A C4A Br1A 118.7(6) . . ?
C4A C5A H5A 120.7 . . ?
C6A C5A C4A 118.7(7) . . ?
C6A C5A H5A 120.7 . . ?
C1A C6A C5A 120.5(7) . . ?
C1A C6A H6A 119.7 . . ?
C5A C6A H6A 119.7 . . ?
O1A C7A C1A 122.2(7) . . ?
O1A C7A C8A 120.0(7) . . ?
C1A C7A C8A 117.8(7) . . ?
N1A C8A C7A 121.9(6) . . ?
N1A C8A C9A 109.3(6) . . ?
C9A C8A C7A 128.8(6) . . ?
C8A C9A Si1A 125.9(5) . . ?
C8A C9A C13A 105.9(6) . . ?
C13A C9A Si1A 127.2(6) . . ?
Si1A C10A H10A 109.5 . . ?
Si1A C10A H10B 109.5 . . ?
Si1A C10A H10C 109.5 . . ?
H10A C10A H10B 109.5 . . ?
H10A C10A H10C 109.5 . . ?
H10B C10A H10C 109.5 . . ?
Si1A C11A H11A 109.5 . . ?
Si1A C11A H11B 109.5 . . ?
Si1A C11A H11C 109.5 . . ?
H11A C11A H11B 109.5 . . ?
H11A C11A H11C 109.5 . . ?
H11B C11A H11C 109.5 . . ?
Si1A C12A H12A 109.5 . . ?
Si1A C12A H12B 109.5 . . ?
Si1A C12A H12C 109.5 . . ?
H12A C12A H12B 109.5 . . ?
H12A C12A H12C 109.5 . . ?
H12B C12A H12C 109.5 . . ?
C9A C13A C15A 122.6(6) . . ?
C14A C13A C9A 109.3(6) . . ?
C14A C13A C15A 127.9(6) . . ?
N1A C14A C17A 117.5(7) . . ?
C13A C14A N1A 106.4(6) . . ?
C13A C14A C17A 136.0(7) . . ?
O2A C15A C13A 119.1(7) . . ?
O2A C15A C16A 120.0(7) . . ?
C13A C15A C16A 120.8(6) . . ?
C15A C16A H16A 109.5 . . ?
C15A C16A H16B 109.5 . . ?
C15A C16A H16C 109.5 . . ?
H16A C16A H16B 109.5 . . ?
H16A C16A H16C 109.5 . . ?
H16B C16A H16C 109.5 . . ?
C14A C17A H17A 120.4 . . ?
C18A C17A C14A 119.2(7) . . ?
C18A C17A H17A 120.4 . . ?
C17A C18A C19A 121.3(7) . . ?
C17A C18A C21A 119.7(7) . . ?
C19A C18A C21A 119.0(7) . . ?
C18A C19A H19A 120.1 . . ?
C20A C19A C18A 119.8(7) . . ?
C20A C19A H19A 120.1 . . ?
N1A C20A H20A 119.6 . . ?
C19A C20A N1A 120.8(7) . . ?
C19A C20A H20A 119.6 . . ?
N2A C21A C18A 179.9(11) . . ?
C10B Si1B C9B 108.2(3) . . ?
C11B Si1B C9B 112.5(3) . . ?
C11B Si1B C10B 107.6(3) . . ?
C11B Si1B C12B 112.6(4) . . ?
C12B Si1B C9B 110.4(3) . . ?
C12B Si1B C10B 105.2(3) . . ?
C8B N1B C14B 108.1(6) . . ?
C20B N1B C8B 129.4(6) . . ?
C20B N1B C14B 122.5(5) . . ?
C2B C1B C7B 119.7(7) . . ?
C6B C1B C2B 118.0(7) . . ?
C6B C1B C7B 122.3(7) . . ?
C1B C2B H2B 119.6 . . ?
C3B C2B C1B 120.8(7) . . ?
C3B C2B H2B 119.6 . . ?
C2B C3B H3B 120.2 . . ?
C4B C3B C2B 119.7(7) . . ?
C4B C3B H3B 120.2 . . ?
C3B C4B Br1B 120.3(6) . . ?
C3B C4B C5B 121.3(7) . . ?
C5B C4B Br1B 118.4(6) . . ?
C4B C5B H5B 121.0 . . ?
C6B C5B C4B 118.0(7) . . ?
C6B C5B H5B 121.0 . . ?
C1B C6B C5B 122.3(7) . . ?
C1B C6B H6B 118.8 . . ?
C5B C6B H6B 118.8 . . ?
O1B C7B C1B 122.8(6) . . ?
O1B C7B C8B 117.7(7) . . ?
C1B C7B C8B 119.5(6) . . ?
N1B C8B C7B 119.0(6) . . ?
C9B C8B N1B 110.4(6) . . ?
C9B C8B C7B 130.6(6) . . ?
C8B C9B Si1B 127.0(5) . . ?
C8B C9B C13B 105.8(6) . . ?
C13B C9B Si1B 126.1(5) . . ?
Si1B C10B H10D 109.5 . . ?
Si1B C10B H10E 109.5 . . ?
Si1B C10B H10F 109.5 . . ?
H10D C10B H10E 109.5 . . ?
H10D C10B H10F 109.5 . . ?
H10E C10B H10F 109.5 . . ?
Si1B C11B H11D 109.5 . . ?
Si1B C11B H11E 109.5 . . ?
Si1B C11B H11F 109.5 . . ?
H11D C11B H11E 109.5 . . ?
H11D C11B H11F 109.5 . . ?
H11E C11B H11F 109.5 . . ?
Si1B C12B H12D 109.5 . . ?
Si1B C12B H12E 109.5 . . ?
Si1B C12B H12F 109.5 . . ?
H12D C12B H12E 109.5 . . ?
H12D C12B H12F 109.5 . . ?
H12E C12B H12F 109.5 . . ?
C9B C13B C15B 122.8(6) . . ?
C14B C13B C9B 108.2(6) . . ?
C14B C13B C15B 129.0(6) . . ?
N1B C14B C17B 116.6(6) . . ?
C13B C14B N1B 107.4(5) . . ?
C13B C14B C17B 135.9(6) . . ?
O2B C15B C13B 119.0(6) . . ?
O2B C15B C16B 119.7(7) . . ?
C13B C15B C16B 121.3(6) . . ?
C15B C16B H16D 109.5 . . ?
C15B C16B H16E 109.5 . . ?
C15B C16B H16F 109.5 . . ?
H16D C16B H16E 109.5 . . ?
H16D C16B H16F 109.5 . . ?
H16E C16B H16F 109.5 . . ?
C14B C17B H17B 119.7 . . ?
C18B C17B C14B 120.6(6) . . ?
C18B C17B H17B 119.7 . . ?
C17B C18B C19B 121.7(6) . . ?
C17B C18B C21B 121.7(6) . . ?
C19B C18B C21B 116.7(6) . . ?
C18B C19B H19B 120.9 . . ?
C20B C19B C18B 118.3(7) . . ?
C20B C19B H19B 120.9 . . ?
N1B C20B H20B 120.0 . . ?
C19B C20B N1B 120.1(6) . . ?
C19B C20B H20B 120.0 . . ?
N2B C21B C18B 176.9(9) . . ?
C10C Si1C C9C 110.8(3) . . ?
C10C Si1C C11C 106.3(4) . . ?
C11C Si1C C9C 109.2(3) . . ?
C12C Si1C C9C 112.1(3) . . ?
C12C Si1C C10C 109.9(4) . . ?
C12C Si1C C11C 108.4(4) . . ?
C8C N1C C14C 109.5(6) . . ?
C20C N1C C8C 129.0(6) . . ?
C20C N1C C14C 121.5(6) . . ?
C2C C1C C7C 120.1(7) . . ?
C6C C1C C2C 119.3(7) . . ?
C6C C1C C7C 120.5(7) . . ?
C1C C2C H2C 120.0 . . ?
C3C C2C C1C 119.9(8) . . ?
C3C C2C H2C 120.0 . . ?
C2C C3C H3C 120.2 . . ?
C2C C3C C4C 119.6(8) . . ?
C4C C3C H3C 120.2 . . ?
C3C C4C Br1C 119.1(6) . . ?
C5C C4C Br1C 119.6(6) . . ?
C5C C4C C3C 121.3(7) . . ?
C4C C5C H5C 120.5 . . ?
C4C C5C C6C 118.9(7) . . ?
C6C C5C H5C 120.5 . . ?
C1C C6C C5C 120.8(8) . . ?
C1C C6C H6C 119.6 . . ?
C5C C6C H6C 119.6 . . ?
O1C C7C C1C 121.2(6) . . ?
O1C C7C C8C 119.1(6) . . ?
C1C C7C C8C 119.6(6) . . ?
N1C C8C C7C 120.9(6) . . ?
N1C C8C C9C 109.2(6) . . ?
C9C C8C C7C 129.9(7) . . ?
C8C C9C Si1C 125.9(5) . . ?
C8C C9C C13C 105.9(6) . . ?
C13C C9C Si1C 127.2(6) . . ?
Si1C C10C H10G 109.5 . . ?
Si1C C10C H10H 109.5 . . ?
Si1C C10C H10I 109.5 . . ?
H10G C10C H10H 109.5 . . ?
H10G C10C H10I 109.5 . . ?
H10H C10C H10I 109.5 . . ?
Si1C C11C H11G 109.5 . . ?
Si1C C11C H11H 109.5 . . ?
Si1C C11C H11I 109.5 . . ?
H11G C11C H11H 109.5 . . ?
H11G C11C H11I 109.5 . . ?
H11H C11C H11I 109.5 . . ?
Si1C C12C H12G 109.5 . . ?
Si1C C12C H12H 109.5 . . ?
Si1C C12C H12I 109.5 . . ?
H12G C12C H12H 109.5 . . ?
H12G C12C H12I 109.5 . . ?
H12H C12C H12I 109.5 . . ?
C9C C13C C15C 123.6(7) . . ?
C14C C13C C9C 109.4(7) . . ?
C14C C13C C15C 126.8(6) . . ?
N1C C14C C17C 117.1(6) . . ?
C13C C14C N1C 106.1(6) . . ?
C13C C14C C17C 136.8(7) . . ?
O2C C15C C13C 119.4(7) . . ?
O2C C15C C16C 120.6(7) . . ?
C13C C15C C16C 120.0(7) . . ?
C15C C16C H16G 109.5 . . ?
C15C C16C H16H 109.5 . . ?
C15C C16C H16I 109.5 . . ?
H16G C16C H16H 109.5 . . ?
H16G C16C H16I 109.5 . . ?
H16H C16C H16I 109.5 . . ?
C14C C17C H17C 119.9 . . ?
C18C C17C C14C 120.1(7) . . ?
C18C C17C H17C 119.9 . . ?
C17C C18C C19C 121.5(7) . . ?
C17C C18C C21C 121.1(7) . . ?
C19C C18C C21C 117.4(7) . . ?
C18C C19C H19C 121.0 . . ?
C20C C19C C18C 118.1(7) . . ?
C20C C19C H19C 121.0 . . ?
N1C C20C H20C 119.2 . . ?
C19C C20C N1C 121.7(7) . . ?
C19C C20C H20C 119.2 . . ?
N2C C21C C18C 177.4(9) . . ?

loop_
_geom_bond_atom_site_label_1
_geom_bond_atom_site_label_2
_geom_bond_distance
_geom_bond_site_symmetry_2
_geom_bond_publ_flag
Br1A C4A 1.894(7) . ?
Si1A C9A 1.892(7) . ?
Si1A C10A 1.865(6) . ?
Si1A C11A 1.848(7) . ?
Si1A C12A 1.857(8) . ?
O1A C7A 1.215(8) . ?
O2A C15A 1.219(8) . ?
N1A C8A 1.376(8) . ?
N1A C14A 1.415(8) . ?
N1A C20A 1.405(9) . ?
N2A C21A 1.151(9) . ?
C1A C2A 1.386(9) . ?
C1A C6A 1.381(10) . ?
C1A C7A 1.500(9) . ?
C2A H2A 0.9500 . ?
C2A C3A 1.383(10) . ?
C3A H3A 0.9500 . ?
C3A C4A 1.387(10) . ?
C4A C5A 1.388(9) . ?
C5A H5A 0.9500 . ?
C5A C6A 1.385(10) . ?
C6A H6A 0.9500 . ?
C7A C8A 1.502(9) . ?
C8A C9A 1.393(9) . ?
C9A C13A 1.432(9) . ?
C10A H10A 0.9800 . ?
C10A H10B 0.9800 . ?
C10A H10C 0.9800 . ?
C11A H11A 0.9800 . ?
C11A H11B 0.9800 . ?
C11A H11C 0.9800 . ?
C12A H12A 0.9800 . ?
C12A H12B 0.9800 . ?
C12A H12C 0.9800 . ?
C13A C14A 1.384(9) . ?
C13A C15A 1.470(10) . ?
C14A C17A 1.417(9) . ?
C15A C16A 1.504(9) . ?
C16A H16A 0.9800 . ?
C16A H16B 0.9800 . ?
C16A H16C 0.9800 . ?
C17A H17A 0.9500 . ?
C17A C18A 1.391(10) . ?
C18A C19A 1.415(10) . ?
C18A C21A 1.439(10) . ?
C19A H19A 0.9500 . ?
C19A C20A 1.327(9) . ?
C20A H20A 0.9500 . ?
Br1B C4B 1.897(7) . ?
Si1B C9B 1.893(7) . ?
Si1B C10B 1.877(6) . ?
Si1B C11B 1.844(7) . ?
Si1B C12B 1.864(7) . ?
O1B C7B 1.229(8) . ?
O2B C15B 1.222(8) . ?
N1B C8B 1.389(8) . ?
N1B C14B 1.402(8) . ?
N1B C20B 1.380(8) . ?
N2B C21B 1.142(8) . ?
C1B C2B 1.395(9) . ?
C1B C6B 1.369(10) . ?
C1B C7B 1.473(9) . ?
C2B H2B 0.9500 . ?
C2B C3B 1.381(10) . ?
C3B H3B 0.9500 . ?
C3B C4B 1.359(10) . ?
C4B C5B 1.389(10) . ?
C5B H5B 0.9500 . ?
C5B C6B 1.382(10) . ?
C6B H6B 0.9500 . ?
C7B C8B 1.510(9) . ?
C8B C9B 1.374(9) . ?
C9B C13B 1.447(8) . ?
C10B H10D 0.9800 . ?
C10B H10E 0.9800 . ?
C10B H10F 0.9800 . ?
C11B H11D 0.9800 . ?
C11B H11E 0.9800 . ?
C11B H11F 0.9800 . ?
C12B H12D 0.9800 . ?
C12B H12E 0.9800 . ?
C12B H12F 0.9800 . ?
C13B C14B 1.397(9) . ?
C13B C15B 1.467(9) . ?
C14B C17B 1.406(8) . ?
C15B C16B 1.496(8) . ?
C16B H16D 0.9800 . ?
C16B H16E 0.9800 . ?
C16B H16F 0.9800 . ?
C17B H17B 0.9500 . ?
C17B C18B 1.342(9) . ?
C18B C19B 1.431(9) . ?
C18B C21B 1.461(10) . ?
C19B H19B 0.9500 . ?
C19B C20B 1.350(9) . ?
C20B H20B 0.9500 . ?
Br1C C4C 1.901(7) . ?
Si1C C9C 1.887(7) . ?
Si1C C10C 1.848(8) . ?
Si1C C11C 1.871(7) . ?
Si1C C12C 1.837(8) . ?
O1C C7C 1.226(8) . ?
O2C C15C 1.222(8) . ?
N1C C8C 1.387(8) . ?
N1C C14C 1.404(8) . ?
N1C C20C 1.385(9) . ?
N2C C21C 1.138(9) . ?
C1C C2C 1.392(10) . ?
C1C C6C 1.380(10) . ?
C1C C7C 1.479(9) . ?
C2C H2C 0.9500 . ?
C2C C3C 1.383(10) . ?
C3C H3C 0.9500 . ?
C3C C4C 1.384(10) . ?
C4C C5C 1.364(10) . ?
C5C H5C 0.9500 . ?
C5C C6C 1.393(10) . ?
C6C H6C 0.9500 . ?
C7C C8C 1.480(9) . ?
C8C C9C 1.388(9) . ?
C9C C13C 1.435(9) . ?
C10C H10G 0.9800 . ?
C10C H10H 0.9800 . ?
C10C H10I 0.9800 . ?
C11C H11G 0.9800 . ?
C11C H11H 0.9800 . ?
C11C H11I 0.9800 . ?
C12C H12G 0.9800 . ?
C12C H12H 0.9800 . ?
C12C H12I 0.9800 . ?
C13C C14C 1.398(9) . ?
C13C C15C 1.474(10) . ?
C14C C17C 1.421(9) . ?
C15C C16C 1.501(10) . ?
C16C H16G 0.9800 . ?
C16C H16H 0.9800 . ?
C16C H16I 0.9800 . ?
C17C H17C 0.9500 . ?
C17C C18C 1.358(10) . ?
C18C C19C 1.436(9) . ?
C18C C21C 1.444(10) . ?
C19C H19C 0.9500 . ?
C19C C20C 1.340(9) . ?
C20C H20C 0.9500 . ?

loop_
_geom_torsion_atom_site_label_1
_geom_torsion_atom_site_label_2
_geom_torsion_atom_site_label_3
_geom_torsion_atom_site_label_4
_geom_torsion
_geom_torsion_site_symmetry_1
_geom_torsion_site_symmetry_2
_geom_torsion_site_symmetry_3
_geom_torsion_site_symmetry_4
_geom_torsion_publ_flag
Br1A C4A C5A C6A 177.3(5) . . . . ?
Si1A C9A C13A C14A 166.8(5) . . . . ?
Si1A C9A C13A C15A -17.7(10) . . . . ?
O1A C7A C8A N1A -126.9(8) . . . . ?
O1A C7A C8A C9A 53.0(11) . . . . ?
N1A C8A C9A Si1A -168.6(5) . . . . ?
N1A C8A C9A C13A 0.4(8) . . . . ?
N1A C14A C17A C18A 0.0(10) . . . . ?
C1A C2A C3A C4A -0.2(11) . . . . ?
C1A C7A C8A N1A 53.7(9) . . . . ?
C1A C7A C8A C9A -126.5(8) . . . . ?
C2A C1A C6A C5A 1.6(11) . . . . ?
C2A C1A C7A O1A 21.8(11) . . . . ?
C2A C1A C7A C8A -158.7(7) . . . . ?
C2A C3A C4A Br1A -177.8(5) . . . . ?
C2A C3A C4A C5A 3.0(11) . . . . ?
C3A C4A C5A C6A -3.4(10) . . . . ?
C4A C5A C6A C1A 1.1(10) . . . . ?
C6A C1A C2A C3A -2.1(11) . . . . ?
C6A C1A C7A O1A -158.9(7) . . . . ?
C6A C1A C7A C8A 20.6(10) . . . . ?
C7A C1A C2A C3A 177.2(6) . . . . ?
C7A C1A C6A C5A -177.7(6) . . . . ?
C7A C8A C9A Si1A 11.5(11) . . . . ?
C7A C8A C9A C13A -179.5(7) . . . . ?
C8A N1A C14A C13A -2.6(8) . . . . ?
C8A N1A C14A C17A 178.6(6) . . . . ?
C8A N1A C20A C19A -178.9(7) . . . . ?
C8A C9A C13A C14A -2.0(8) . . . . ?
C8A C9A C13A C15A 173.5(7) . . . . ?
C9A C13A C14A N1A 2.8(8) . . . . ?
C9A C13A C14A C17A -178.6(8) . . . . ?
C9A C13A C15A O2A -13.5(11) . . . . ?
C9A C13A C15A C16A 167.7(7) . . . . ?
C10A Si1A C9A C8A 12.5(8) . . . . ?
C10A Si1A C9A C13A -154.2(6) . . . . ?
C11A Si1A C9A C8A -107.2(7) . . . . ?
C11A Si1A C9A C13A 86.1(7) . . . . ?
C12A Si1A C9A C8A 127.0(7) . . . . ?
C12A Si1A C9A C13A -39.7(7) . . . . ?
C13A C14A C17A C18A -178.5(9) . . . . ?
C14A N1A C8A C7A -178.8(6) . . . . ?
C14A N1A C8A C9A 1.3(8) . . . . ?
C14A N1A C20A C19A 5.1(11) . . . . ?
C14A C13A C15A O2A 161.0(8) . . . . ?
C14A C13A C15A C16A -17.7(12) . . . . ?
C14A C17A C18A C19A 4.4(11) . . . . ?
C14A C17A C18A C21A -175.3(7) . . . . ?
C15A C13A C14A N1A -172.4(7) . . . . ?
C15A C13A C14A C17A 6.2(15) . . . . ?
C17A C18A C19A C20A -4.2(11) . . . . ?
C18A C19A C20A N1A -0.6(11) . . . . ?
C20A N1A C8A C7A 4.8(11) . . . . ?
C20A N1A C8A C9A -175.1(7) . . . . ?
C20A N1A C14A C13A 174.2(6) . . . . ?
C20A N1A C14A C17A -4.7(10) . . . . ?
C21A C18A C19A C20A 175.5(7) . . . . ?
Br1B C4B C5B C6B -178.2(6) . . . . ?
Si1B C9B C13B C14B -167.2(5) . . . . ?
Si1B C9B C13B C15B 14.3(10) . . . . ?
O1B C7B C8B N1B 121.3(7) . . . . ?
O1B C7B C8B C9B -56.4(11) . . . . ?
N1B C8B C9B Si1B 167.9(5) . . . . ?
N1B C8B C9B C13B -0.8(8) . . . . ?
N1B C14B C17B C18B -1.2(10) . . . . ?
C1B C2B C3B C4B 0.2(12) . . . . ?
C1B C7B C8B N1B -59.9(9) . . . . ?
C1B C7B C8B C9B 122.4(9) . . . . ?
C2B C1B C6B C5B 0.7(12) . . . . ?
C2B C1B C7B O1B -17.6(11) . . . . ?
C2B C1B C7B C8B 163.7(6) . . . . ?
C2B C3B C4B Br1B 178.2(6) . . . . ?
C2B C3B C4B C5B 0.2(12) . . . . ?
C3B C4B C5B C6B -0.1(12) . . . . ?
C4B C5B C6B C1B -0.3(12) . . . . ?
C6B C1B C2B C3B -0.6(11) . . . . ?
C6B C1B C7B O1B 163.3(7) . . . . ?
C6B C1B C7B C8B -15.4(10) . . . . ?
C7B C1B C2B C3B -179.7(7) . . . . ?
C7B C1B C6B C5B 179.8(7) . . . . ?
C7B C8B C9B Si1B -14.3(12) . . . . ?
C7B C8B C9B C13B 177.0(7) . . . . ?
C8B N1B C14B C13B 1.3(8) . . . . ?
C8B N1B C14B C17B -176.5(6) . . . . ?
C8B N1B C20B C19B 177.4(7) . . . . ?
C8B C9B C13B C14B 1.6(8) . . . . ?
C8B C9B C13B C15B -176.8(7) . . . . ?
C9B C13B C14B N1B -1.8(8) . . . . ?
C9B C13B C14B C17B 175.3(8) . . . . ?
C9B C13B C15B O2B 4.2(11) . . . . ?
C9B C13B C15B C16B -179.5(7) . . . . ?
C10B Si1B C9B C8B -4.9(8) . . . . ?
C10B Si1B C9B C13B 161.6(6) . . . . ?
C11B Si1B C9B C8B 113.8(7) . . . . ?
C11B Si1B C9B C13B -79.7(7) . . . . ?
C12B Si1B C9B C8B -119.5(7) . . . . ?
C12B Si1B C9B C13B 47.0(7) . . . . ?
C13B C14B C17B C18B -178.1(8) . . . . ?
C14B N1B C8B C7B -178.4(6) . . . . ?
C14B N1B C8B C9B -0.3(8) . . . . ?
C14B N1B C20B C19B -4.8(11) . . . . ?
C14B C13B C15B O2B -173.9(8) . . . . ?
C14B C13B C15B C16B 2.4(12) . . . . ?
C14B C17B C18B C19B -3.4(11) . . . . ?
C14B C17B C18B C21B 174.7(7) . . . . ?
C15B C13B C14B N1B 176.5(7) . . . . ?
C15B C13B C14B C17B -6.3(15) . . . . ?
C17B C18B C19B C20B 4.0(11) . . . . ?
C18B C19B C20B N1B 0.1(11) . . . . ?
C20B N1B C8B C7B -0.4(11) . . . . ?
C20B N1B C8B C9B 177.7(7) . . . . ?
C20B N1B C14B C13B -176.9(7) . . . . ?
C20B N1B C14B C17B 5.3(10) . . . . ?
C21B C18B C19B C20B -174.2(7) . . . . ?
Br1C C4C C5C C6C -179.7(6) . . . . ?
Si1C C9C C13C C14C 169.8(5) . . . . ?
Si1C C9C C13C C15C -15.5(10) . . . . ?
O1C C7C C8C N1C -125.2(8) . . . . ?
O1C C7C C8C C9C 52.3(11) . . . . ?
N1C C8C C9C Si1C -170.9(5) . . . . ?
N1C C8C C9C C13C -1.6(8) . . . . ?
N1C C14C C17C C18C 1.7(11) . . . . ?
C1C C2C C3C C4C 0.4(11) . . . . ?
C1C C7C C8C N1C 56.2(9) . . . . ?
C1C C7C C8C C9C -126.3(8) . . . . ?
C2C C1C C6C C5C -1.5(11) . . . . ?
C2C C1C C7C O1C -152.1(7) . . . . ?
C2C C1C C7C C8C 26.4(10) . . . . ?
C2C C3C C4C Br1C 178.1(5) . . . . ?
C2C C3C C4C C5C 0.8(12) . . . . ?
C3C C4C C5C C6C -2.3(12) . . . . ?
C4C C5C C6C C1C 2.7(12) . . . . ?
C6C C1C C2C C3C -0.1(11) . . . . ?
C6C C1C C7C O1C 25.2(11) . . . . ?
C6C C1C C7C C8C -156.3(7) . . . . ?
C7C C1C C2C C3C 177.2(7) . . . . ?
C7C C1C C6C C5C -178.8(7) . . . . ?
C7C C8C C9C Si1C 11.4(11) . . . . ?
C7C C8C C9C C13C -179.4(7) . . . . ?
C8C N1C C14C C13C -1.5(8) . . . . ?
C8C N1C C14C C17C -179.7(6) . . . . ?
C8C N1C C20C C19C 177.4(7) . . . . ?
C8C C9C C13C C14C 0.7(8) . . . . ?
C8C C9C C13C C15C 175.4(6) . . . . ?
C9C C13C C14C N1C 0.5(8) . . . . ?
C9C C13C C14C C17C 178.2(8) . . . . ?
C9C C13C C15C O2C -19.6(11) . . . . ?
C9C C13C C15C C16C 161.9(7) . . . . ?
C10C Si1C C9C C8C 132.0(7) . . . . ?
C10C Si1C C9C C13C -35.0(7) . . . . ?
C11C Si1C C9C C8C 15.3(8) . . . . ?
C11C Si1C C9C C13C -151.7(6) . . . . ?
C12C Si1C C9C C8C -104.8(7) . . . . ?
C12C Si1C C9C C13C 88.2(7) . . . . ?
C13C C14C C17C C18C -175.8(8) . . . . ?
C14C N1C C8C C7C 180.0(6) . . . . ?
C14C N1C C8C C9C 2.0(8) . . . . ?
C14C N1C C20C C19C 1.5(11) . . . . ?
C14C C13C C15C O2C 154.2(8) . . . . ?
C14C C13C C15C C16C -24.4(11) . . . . ?
C14C C17C C18C C19C 1.3(12) . . . . ?
C14C C17C C18C C21C -179.2(7) . . . . ?
C15C C13C C14C N1C -174.0(6) . . . . ?
C15C C13C C14C C17C 3.7(15) . . . . ?
C17C C18C C19C C20C -3.0(11) . . . . ?
C18C C19C C20C N1C 1.5(11) . . . . ?
C20C N1C C8C C7C 3.7(11) . . . . ?
C20C N1C C8C C9C -174.3(7) . . . . ?
C20C N1C C14C C13C 175.1(6) . . . . ?
C20C N1C C14C C17C -3.2(10) . . . . ?
C21C C18C C19C C20C 177.5(7) . . . . ?
